data_4134267
loop_
_publ_author_name
'Gao, Jianhong'
'Rao, Peirong'
'Xu, Kaixiang'
'Wang, Shuaifeng'
'Wu, Yufei'
'Ding, Hanfeng'

_publ_section_title
;
 Total Synthesis of (-)-Rhodomollanol A.
;
_journal_name_full 'Journal of the American Chemical Society'
_journal_paper_doi 10.1021/jacs.0c00308
_journal_year 2020
_chemical_formula_moiety 'C21 H26 O5'
_chemical_formula_sum 'C21 H26 O5'
_chemical_formula_weight 358.42
_space_group_crystal_system monoclinic
_space_group_IT_number 14
_space_group_name_Hall '-P 2ybc'
_space_group_name_H-M_alt 'P 1 21/c 1'
_atom_sites_solution_hydrogens geom
_atom_sites_solution_primary dual
_audit_creation_date 2018-12-11
_audit_creation_method
;
Olex2 1.2
(compiled 2018.05.29 svn.r3508 for OlexSys, GUI svn.r5506)
;
_cell_angle_alpha 90
_cell_angle_beta 90.1940(10)
_cell_angle_gamma 90
_cell_formula_units_Z 4
_cell_length_a 7.8133(2)
_cell_length_b 13.3461(4)
_cell_length_c 16.8714(5)
_cell_measurement_reflns_used 9874
_cell_measurement_temperature 296(2)
_cell_measurement_theta_max 30.89
_cell_measurement_theta_min 3.05
_cell_volume 1759.29(9)
_computing_cell_refinement 'SAINT V8.38A (?, 2016)'
_computing_data_reduction 'SAINT V8.38A (?, 2016)'
_computing_molecular_graphics 'Olex2 (Dolomanov et al., 2009)'
_computing_publication_material 'Olex2 (Dolomanov et al., 2009)'
_computing_structure_refinement 'ShelXL (Sheldrick, 2015)'
_computing_structure_solution 'ShelXT (Sheldrick, 2015)'
_diffrn_ambient_temperature 296.15
_diffrn_measured_fraction_theta_full 0.998
_diffrn_measured_fraction_theta_max 0.998
_diffrn_measurement_device_type 'Bruker APEX-II CCD'
_diffrn_measurement_method '\f and \w scans'
_diffrn_radiation_type MoK\a
_diffrn_radiation_wavelength 0.71073
_diffrn_reflns_av_R_equivalents 0.0309
_diffrn_reflns_av_unetI/netI 0.0233
_diffrn_reflns_Laue_measured_fraction_full 0.998
_diffrn_reflns_Laue_measured_fraction_max 0.998
_diffrn_reflns_limit_h_max 11
_diffrn_reflns_limit_h_min -11
_diffrn_reflns_limit_k_max 19
_diffrn_reflns_limit_k_min -19
_diffrn_reflns_limit_l_max 24
_diffrn_reflns_limit_l_min -23
_diffrn_reflns_number 33302
_diffrn_reflns_point_group_measured_fraction_full 0.998
_diffrn_reflns_point_group_measured_fraction_max 0.998
_diffrn_reflns_theta_full 25.242
_diffrn_reflns_theta_max 31.011
_diffrn_reflns_theta_min 2.414
_diffrn_standards_number 0
_exptl_absorpt_coefficient_mu 0.096
_exptl_absorpt_correction_T_max 0.7462
_exptl_absorpt_correction_T_min 0.6963
_exptl_absorpt_correction_type multi-scan
_exptl_absorpt_process_details
;
SADABS-2016/2 (Bruker,2016/2) was used for absorption correction.
wR2(int) was 0.0956 before and 0.0507 after correction.
The Ratio of minimum to maximum transmission is 0.9331.
The \l/2 correction factor is Not present.
;
_exptl_crystal_colour colourless
_exptl_crystal_colour_primary colourless
_exptl_crystal_density_diffrn 1.353
_exptl_crystal_description block
_exptl_crystal_F_000 768
_exptl_crystal_size_max 0.293
_exptl_crystal_size_mid 0.193
_exptl_crystal_size_min 0.186
_refine_diff_density_max 0.300
_refine_diff_density_min -0.164
_refine_diff_density_rms 0.038
_refine_ls_extinction_method none
_refine_ls_goodness_of_fit_ref 1.055
_refine_ls_hydrogen_treatment constr
_refine_ls_matrix_type full
_refine_ls_number_parameters 238
_refine_ls_number_reflns 5607
_refine_ls_number_restraints 0
_refine_ls_restrained_S_all 1.055
_refine_ls_R_factor_all 0.0553
_refine_ls_R_factor_gt 0.0429
_refine_ls_shift/su_max 0.001
_refine_ls_shift/su_mean 0.000
_refine_ls_structure_factor_coef Fsqd
_refine_ls_weighting_details 'w=1/[\s^2^(Fo^2^)+(0.0599P)^2^+0.2966P] where P=(Fo^2^+2Fc^2^)/3'
_refine_ls_weighting_scheme calc
_refine_ls_wR_factor_gt 0.1150
_refine_ls_wR_factor_ref 0.1255
_reflns_Friedel_coverage 0.000
_reflns_number_gt 4488
_reflns_number_total 5607
_reflns_threshold_expression 'I > 2\s(I)'
_cod_data_source_file ja0c00308_si_004.cif
_cod_data_source_block 181210_gjh_7_195a_0m
_cod_database_code 4134267
_shelx_shelxl_version_number 2016/6
_shelx_space_group_comment
;
The symmetry employed for this shelxl refinement is uniquely defined
by the following loop, which should always be used as a source of
symmetry information in preference to the above space-group names.
They are only intended as comments.
;
_shelx_estimated_absorpt_t_max 0.982
_shelx_estimated_absorpt_t_min 0.973
_olex2_refinement_description
;
1. Fixed Uiso
 At 1.2 times of:
  All C(H) groups, All C(H,H) groups
 At 1.5 times of:
  All C(H,H,H) groups
2.a Ternary CH refined with riding coordinates:
 C5(H5), C7(H7), C13(H13), C15(H15), C16(H16)
2.b Secondary CH2 refined with riding coordinates:
 C1(H1A,H1B), C9(H9A,H9B), C10(H10A,H10B), C11(H11A,H11B), C19(H19A,H19B),
 C20(H20A,H20B)
2.c Idealised Me refined as rotating group:
 C17(H17A,H17B,H17C), C18(H18A,H18B,H18C), C21(H21A,H21B,H21C)
;
_olex2_submission_special_instructions 'No special instructions were received'

loop_
_space_group_symop_operation_xyz
'x, y, z'
'-x, y+1/2, -z+1/2'
'-x, -y, -z'
'x, -y-1/2, z-1/2'

loop_
_atom_site_label
_atom_site_type_symbol
_atom_site_fract_x
_atom_site_fract_y
_atom_site_fract_z
_atom_site_U_iso_or_equiv
_atom_site_adp_type
_atom_site_occupancy
_atom_site_site_symmetry_order
_atom_site_calc_flag
_atom_site_refinement_flags_posn
_atom_site_refinement_flags_adp
_atom_site_refinement_flags_occupancy
_atom_site_disorder_assembly
_atom_site_disorder_group
O1 O 0.14956(16) 0.10634(11) 0.56010(8) 0.0765(4) Uani 1 1 d . . . . .
O2 O 0.56501(10) 0.33979(6) 0.49825(4) 0.03559(17) Uani 1 1 d . . . . .
O3 O 1.06197(11) 0.30036(8) 0.32340(5) 0.0501(2) Uani 1 1 d . . . . .
O4 O 1.07331(11) 0.46448(8) 0.35173(6) 0.0525(2) Uani 1 1 d . . . . .
O5 O 0.52152(10) 0.46801(7) 0.30677(5) 0.0437(2) Uani 1 1 d . . . . .
C1 C 0.44727(18) 0.15506(10) 0.57597(7) 0.0468(3) Uani 1 1 d . . . . .
H1A H 0.475019 0.108699 0.618385 0.056 Uiso 1 1 calc R . . . .
H1B H 0.428548 0.220945 0.598617 0.056 Uiso 1 1 calc R . . . .
C2 C 0.29074(18) 0.12040(10) 0.53133(8) 0.0476(3) Uani 1 1 d . . . . .
C3 C 0.33746(16) 0.10448(8) 0.44820(7) 0.0413(2) Uani 1 1 d . . . . .
C4 C 0.50415(16) 0.12569(8) 0.43824(6) 0.0372(2) Uani 1 1 d . . . . .
C5 C 0.59200(15) 0.15834(8) 0.51465(6) 0.0368(2) Uani 1 1 d . . . . .
H5 H 0.675668 0.106661 0.528976 0.044 Uiso 1 1 calc R . . . .
C6 C 0.68664(14) 0.26062(8) 0.51301(5) 0.0330(2) Uani 1 1 d . . . . .
C7 C 0.81026(13) 0.26828(8) 0.44320(6) 0.0320(2) Uani 1 1 d . . . . .
H7 H 0.864307 0.203271 0.433116 0.038 Uiso 1 1 calc R . . . .
C8 C 0.69334(12) 0.29860(7) 0.37215(5) 0.02820(18) Uani 1 1 d . . . . .
C9 C 0.64470(15) 0.21081(8) 0.31866(6) 0.0357(2) Uani 1 1 d . . . . .
H9A H 0.738139 0.198339 0.282263 0.043 Uiso 1 1 calc R . . . .
H9B H 0.545423 0.229671 0.287378 0.043 Uiso 1 1 calc R . . . .
C10 C 0.60409(17) 0.11288(8) 0.36319(6) 0.0410(2) Uani 1 1 d . . . . .
H10A H 0.540142 0.069202 0.327955 0.049 Uiso 1 1 calc R . . . .
H10B H 0.711078 0.079553 0.375836 0.049 Uiso 1 1 calc R . . . .
C11 C 0.94614(15) 0.35092(10) 0.44850(6) 0.0402(2) Uani 1 1 d . . . . .
H11A H 0.905205 0.407622 0.479002 0.048 Uiso 1 1 calc R . . . .
H11B H 1.051170 0.326063 0.472183 0.048 Uiso 1 1 calc R . . . .
C12 C 0.97222(14) 0.37877(9) 0.36268(7) 0.0375(2) Uani 1 1 d . . . . .
C13 C 0.78951(12) 0.38459(7) 0.32805(6) 0.03055(19) Uani 1 1 d . . . . .
H13 H 0.791793 0.371054 0.270973 0.037 Uiso 1 1 calc R . . . .
C14 C 0.68857(14) 0.47964(8) 0.34437(6) 0.0354(2) Uani 1 1 d . . . . .
C15 C 0.53722(14) 0.45527(8) 0.39167(6) 0.0375(2) Uani 1 1 d . . . . .
H15 H 0.488639 0.505364 0.427621 0.045 Uiso 1 1 calc R . . . .
C16 C 0.53688(13) 0.34676(8) 0.41432(6) 0.03160(19) Uani 1 1 d . . . . .
H16 H 0.429706 0.314018 0.398679 0.038 Uiso 1 1 calc R . . . .
C17 C 0.20840(19) 0.06854(11) 0.38887(9) 0.0534(3) Uani 1 1 d . . . . .
H17A H 0.152965 0.125092 0.364755 0.080 Uiso 1 1 calc GR . . . .
H17B H 0.124622 0.027731 0.415010 0.080 Uiso 1 1 calc GR . . . .
H17C H 0.264883 0.029755 0.348806 0.080 Uiso 1 1 calc GR . . . .
C18 C 0.76910(19) 0.28017(11) 0.59330(6) 0.0507(3) Uani 1 1 d . . . . .
H18A H 0.814143 0.347079 0.594551 0.076 Uiso 1 1 calc GR . . . .
H18B H 0.860254 0.233125 0.601843 0.076 Uiso 1 1 calc GR . . . .
H18C H 0.684953 0.272657 0.634207 0.076 Uiso 1 1 calc GR . . . .
C19 C 1.14545(19) 0.34511(15) 0.25711(9) 0.0627(4) Uani 1 1 d . . . . .
H19A H 1.088718 0.326712 0.207995 0.075 Uiso 1 1 calc R . . . .
H19B H 1.264201 0.324212 0.254518 0.075 Uiso 1 1 calc R . . . .
C20 C 1.13252(17) 0.45678(14) 0.27139(9) 0.0628(4) Uani 1 1 d . . . . .
H20A H 1.243133 0.488824 0.265329 0.075 Uiso 1 1 calc R . . . .
H20B H 1.051808 0.487397 0.234906 0.075 Uiso 1 1 calc R . . . .
C21 C 0.7596(2) 0.58373(10) 0.34055(9) 0.0531(3) Uani 1 1 d . . . . .
H21A H 0.816639 0.593238 0.290798 0.080 Uiso 1 1 calc GR . . . .
H21B H 0.839784 0.593380 0.383132 0.080 Uiso 1 1 calc GR . . . .
H21C H 0.668090 0.631301 0.345289 0.080 Uiso 1 1 calc GR . . . .

loop_
_atom_site_aniso_label
_atom_site_aniso_U_11
_atom_site_aniso_U_22
_atom_site_aniso_U_33
_atom_site_aniso_U_23
_atom_site_aniso_U_13
_atom_site_aniso_U_12
O1 0.0633(7) 0.1005(10) 0.0658(7) -0.0053(6) 0.0272(5) -0.0153(6)
O2 0.0487(4) 0.0311(4) 0.0269(3) -0.0015(3) 0.0066(3) 0.0044(3)
O3 0.0419(4) 0.0605(6) 0.0481(5) 0.0140(4) 0.0117(4) 0.0139(4)
O4 0.0405(4) 0.0601(6) 0.0568(5) 0.0166(4) -0.0055(4) -0.0183(4)
O5 0.0383(4) 0.0517(5) 0.0410(4) 0.0117(3) -0.0047(3) 0.0062(3)
C1 0.0663(8) 0.0403(6) 0.0338(5) -0.0002(4) 0.0150(5) -0.0088(5)
C2 0.0570(7) 0.0407(6) 0.0451(6) 0.0030(5) 0.0154(5) -0.0023(5)
C3 0.0529(6) 0.0309(5) 0.0402(5) 0.0023(4) 0.0061(5) -0.0017(4)
C4 0.0541(6) 0.0253(4) 0.0323(5) -0.0010(4) 0.0082(4) -0.0027(4)
C5 0.0516(6) 0.0299(5) 0.0289(4) 0.0015(4) 0.0072(4) -0.0011(4)
C6 0.0425(5) 0.0321(5) 0.0244(4) 0.0011(3) 0.0009(4) -0.0003(4)
C7 0.0356(5) 0.0338(5) 0.0265(4) 0.0037(3) -0.0005(3) 0.0017(4)
C8 0.0327(4) 0.0281(4) 0.0238(4) 0.0001(3) 0.0014(3) 0.0001(3)
C9 0.0474(6) 0.0348(5) 0.0248(4) -0.0036(4) 0.0039(4) -0.0033(4)
C10 0.0577(7) 0.0314(5) 0.0341(5) -0.0074(4) 0.0105(5) -0.0054(5)
C11 0.0367(5) 0.0498(6) 0.0341(5) 0.0060(4) -0.0063(4) -0.0057(4)
C12 0.0317(5) 0.0425(6) 0.0383(5) 0.0087(4) -0.0001(4) -0.0031(4)
C13 0.0321(4) 0.0324(5) 0.0272(4) 0.0039(3) 0.0004(3) -0.0012(4)
C14 0.0397(5) 0.0318(5) 0.0348(5) 0.0048(4) -0.0021(4) 0.0009(4)
C15 0.0417(5) 0.0341(5) 0.0366(5) 0.0032(4) 0.0020(4) 0.0079(4)
C16 0.0339(5) 0.0326(5) 0.0282(4) 0.0000(3) 0.0024(3) 0.0011(4)
C17 0.0579(8) 0.0486(7) 0.0538(7) 0.0036(6) -0.0052(6) -0.0030(6)
C18 0.0643(8) 0.0612(8) 0.0266(5) 0.0017(5) -0.0051(5) -0.0103(6)
C19 0.0437(7) 0.0972(13) 0.0472(7) 0.0171(7) 0.0107(6) 0.0015(7)
C20 0.0335(6) 0.0923(12) 0.0626(8) 0.0381(8) 0.0020(5) -0.0073(6)
C21 0.0676(8) 0.0322(6) 0.0594(8) 0.0049(5) 0.0049(6) -0.0033(5)

loop_
_atom_type_symbol
_atom_type_description
_atom_type_scat_dispersion_real
_atom_type_scat_dispersion_imag
_atom_type_scat_source
C C 0.0033 0.0016 'International Tables Vol C Tables 4.2.6.8 and 6.1.1.4'
H H 0.0000 0.0000 'International Tables Vol C Tables 4.2.6.8 and 6.1.1.4'
O O 0.0106 0.0060 'International Tables Vol C Tables 4.2.6.8 and 6.1.1.4'

loop_
_geom_angle_atom_site_label_1
_geom_angle_atom_site_label_2
_geom_angle_atom_site_label_3
_geom_angle
_geom_angle_site_symmetry_1
_geom_angle_site_symmetry_3
_geom_angle_publ_flag
C16 O2 C6 108.45(7) . . ?
C12 O3 C19 106.51(11) . . ?
C12 O4 C20 104.43(11) . . ?
C15 O5 C14 60.59(7) . . ?
H1A C1 H1B 108.7 . . ?
C2 C1 H1A 110.6 . . ?
C2 C1 H1B 110.6 . . ?
C2 C1 C5 105.68(9) . . ?
C5 C1 H1A 110.6 . . ?
C5 C1 H1B 110.6 . . ?
O1 C2 C1 125.53(12) . . ?
O1 C2 C3 125.89(14) . . ?
C3 C2 C1 108.56(10) . . ?
C2 C3 C17 121.11(12) . . ?
C4 C3 C2 109.49(11) . . ?
C4 C3 C17 129.39(11) . . ?
C3 C4 C5 112.88(10) . . ?
C3 C4 C10 126.10(11) . . ?
C10 C4 C5 120.87(10) . . ?
C1 C5 H5 107.8 . . ?
C1 C5 C6 112.88(9) . . ?
C4 C5 C1 103.38(10) . . ?
C4 C5 H5 107.8 . . ?
C4 C5 C6 116.74(8) . . ?
C6 C5 H5 107.8 . . ?
O2 C6 C5 109.49(9) . . ?
O2 C6 C7 103.63(7) . . ?
O2 C6 C18 107.76(9) . . ?
C7 C6 C5 112.00(8) . . ?
C18 C6 C5 109.59(9) . . ?
C18 C6 C7 114.07(9) . . ?
C6 C7 H7 110.4 . . ?
C6 C7 C8 103.87(8) . . ?
C6 C7 C11 116.24(9) . . ?
C8 C7 H7 110.4 . . ?
C11 C7 H7 110.4 . . ?
C11 C7 C8 105.19(8) . . ?
C7 C8 C13 106.00(7) . . ?
C9 C8 C7 113.56(8) . . ?
C9 C8 C13 113.68(8) . . ?
C9 C8 C16 113.15(8) . . ?
C16 C8 C7 102.42(7) . . ?
C16 C8 C13 107.12(8) . . ?
C8 C9 H9A 108.6 . . ?
C8 C9 H9B 108.6 . . ?
C8 C9 C10 114.46(8) . . ?
H9A C9 H9B 107.6 . . ?
C10 C9 H9A 108.6 . . ?
C10 C9 H9B 108.6 . . ?
C4 C10 C9 115.06(9) . . ?
C4 C10 H10A 108.5 . . ?
C4 C10 H10B 108.5 . . ?
C9 C10 H10A 108.5 . . ?
C9 C10 H10B 108.5 . . ?
H10A C10 H10B 107.5 . . ?
C7 C11 H11A 111.3 . . ?
C7 C11 H11B 111.3 . . ?
H11A C11 H11B 109.2 . . ?
C12 C11 C7 102.52(9) . . ?
C12 C11 H11A 111.3 . . ?
C12 C11 H11B 111.3 . . ?
O3 C12 C11 109.49(9) . . ?
O3 C12 C13 108.49(9) . . ?
O4 C12 O3 105.04(9) . . ?
O4 C12 C11 113.90(10) . . ?
O4 C12 C13 115.46(9) . . ?
C11 C12 C13 104.36(9) . . ?
C8 C13 H13 110.1 . . ?
C12 C13 C8 103.22(8) . . ?
C12 C13 H13 110.1 . . ?
C14 C13 C8 106.04(8) . . ?
C14 C13 C12 116.98(9) . . ?
C14 C13 H13 110.1 . . ?
O5 C14 C13 107.27(9) . . ?
O5 C14 C15 59.36(7) . . ?
O5 C14 C21 114.31(10) . . ?
C15 C14 C13 109.49(9) . . ?
C15 C14 C21 121.96(10) . . ?
C21 C14 C13 125.02(10) . . ?
O5 C15 C14 60.05(7) . . ?
O5 C15 H15 120.0 . . ?
O5 C15 C16 111.46(9) . . ?
C14 C15 H15 120.0 . . ?
C14 C15 C16 110.83(9) . . ?
C16 C15 H15 120.0 . . ?
O2 C16 C8 107.85(8) . . ?
O2 C16 C15 108.30(8) . . ?
O2 C16 H16 111.4 . . ?
C8 C16 H16 111.4 . . ?
C15 C16 C8 106.31(8) . . ?
C15 C16 H16 111.4 . . ?
C3 C17 H17A 109.5 . . ?
C3 C17 H17B 109.5 . . ?
C3 C17 H17C 109.5 . . ?
H17A C17 H17B 109.5 . . ?
H17A C17 H17C 109.5 . . ?
H17B C17 H17C 109.5 . . ?
C6 C18 H18A 109.5 . . ?
C6 C18 H18B 109.5 . . ?
C6 C18 H18C 109.5 . . ?
H18A C18 H18B 109.5 . . ?
H18A C18 H18C 109.5 . . ?
H18B C18 H18C 109.5 . . ?
O3 C19 H19A 110.8 . . ?
O3 C19 H19B 110.8 . . ?
O3 C19 C20 104.86(12) . . ?
H19A C19 H19B 108.9 . . ?
C20 C19 H19A 110.8 . . ?
C20 C19 H19B 110.8 . . ?
O4 C20 C19 104.03(11) . . ?
O4 C20 H20A 111.0 . . ?
O4 C20 H20B 111.0 . . ?
C19 C20 H20A 111.0 . . ?
C19 C20 H20B 111.0 . . ?
H20A C20 H20B 109.0 . . ?
C14 C21 H21A 109.5 . . ?
C14 C21 H21B 109.5 . . ?
C14 C21 H21C 109.5 . . ?
H21A C21 H21B 109.5 . . ?
H21A C21 H21C 109.5 . . ?
H21B C21 H21C 109.5 . . ?

loop_
_geom_bond_atom_site_label_1
_geom_bond_atom_site_label_2
_geom_bond_distance
_geom_bond_site_symmetry_2
_geom_bond_publ_flag
O1 C2 1.2212(17) . ?
O2 C6 1.4422(13) . ?
O2 C16 1.4351(12) . ?
O3 C12 1.4246(15) . ?
O3 C19 1.4275(16) . ?
O4 C12 1.4027(14) . ?
O4 C20 1.4374(18) . ?
O5 C14 1.4575(13) . ?
O5 C15 1.4473(13) . ?
C1 H1A 0.9700 . ?
C1 H1B 0.9700 . ?
C1 C2 1.507(2) . ?
C1 C5 1.5359(16) . ?
C2 C3 1.4658(17) . ?
C3 C4 1.3439(17) . ?
C3 C17 1.4974(18) . ?
C4 C5 1.5221(16) . ?
C4 C10 1.4997(15) . ?
C5 H5 0.9800 . ?
C5 C6 1.5527(15) . ?
C6 C7 1.5292(14) . ?
C6 C18 1.5207(14) . ?
C7 H7 0.9800 . ?
C7 C8 1.5581(13) . ?
C7 C11 1.5334(15) . ?
C8 C9 1.5261(13) . ?
C8 C13 1.5617(13) . ?
C8 C16 1.5556(14) . ?
C9 H9A 0.9700 . ?
C9 H9B 0.9700 . ?
C9 C10 1.5411(15) . ?
C10 H10A 0.9700 . ?
C10 H10B 0.9700 . ?
C11 H11A 0.9700 . ?
C11 H11B 0.9700 . ?
C11 C12 1.5093(15) . ?
C12 C13 1.5426(14) . ?
C13 H13 0.9800 . ?
C13 C14 1.5194(15) . ?
C14 C15 1.4654(16) . ?
C14 C21 1.4976(16) . ?
C15 H15 0.9800 . ?
C15 C16 1.4978(15) . ?
C16 H16 0.9800 . ?
C17 H17A 0.9600 . ?
C17 H17B 0.9600 . ?
C17 H17C 0.9600 . ?
C18 H18A 0.9600 . ?
C18 H18B 0.9600 . ?
C18 H18C 0.9600 . ?
C19 H19A 0.9700 . ?
C19 H19B 0.9700 . ?
C19 C20 1.513(3) . ?
C20 H20A 0.9700 . ?
C20 H20B 0.9700 . ?
C21 H21A 0.9600 . ?
C21 H21B 0.9600 . ?
C21 H21C 0.9600 . ?
